data_4038321
loop_
_publ_author_name
'Yuan, Yuping'
'Lo, Kin-Cheung'
'Szeto, Lap'
'Chan, Wai-Kin'

_publ_section_title
;
 Synthesis of Pyrazinopyrazine-Fused Azaacenes through Direct Condensation
 Reactions between Quinoxalinediamine and Diketones.
;
_journal_name_full 'The Journal of organic chemistry'
_journal_paper_doi 10.1021/acs.joc.9b03504
_journal_year 2020
_chemical_formula_moiety '2(C37 H35 N5 S2), 3(C7 H8)'
_chemical_formula_sum 'C95 H94 N10 S4'
_chemical_formula_weight 1504.04
_space_group_crystal_system triclinic
_space_group_IT_number 2
_space_group_name_Hall '-P 1'
_space_group_name_H-M_alt 'P -1'
_atom_sites_solution_hydrogens geom
_audit_creation_method SHELXL-2014/7
_cell_angle_alpha 79.904(9)
_cell_angle_beta 80.498(10)
_cell_angle_gamma 82.348(9)
_cell_formula_units_Z 1
_cell_length_a 7.976(3)
_cell_length_b 11.054(4)
_cell_length_c 22.319(7)
_cell_measurement_reflns_used 9964
_cell_measurement_temperature 100(2)
_cell_measurement_theta_max 29.98
_cell_measurement_theta_min 2.44
_cell_volume 1899.7(12)
_computing_cell_refinement 'SAINT v8.34A (Bruker, 2014)'
_computing_data_collection 'APEX2 v2014.11-0 (Bruker, 2014)'
_computing_data_reduction 'SAINT v8.34A (Bruker, 2014)'
_computing_molecular_graphics 'Mercury (Macrae et. al, 2008)'
_computing_publication_material 'XL (Sheldrick, 2008)'
_computing_structure_refinement 'SHELXL-2014/7 (Sheldrick, 2014)'
_computing_structure_solution 'XT (Sheldrick, 2015)'
_diffrn_ambient_temperature 100(2)
_diffrn_detector_area_resol_mean 1024
_diffrn_measured_fraction_theta_full 0.998
_diffrn_measured_fraction_theta_max 0.998
_diffrn_measurement_device_type 'Bruker D8 Venture with Photon100 CMOS detector'
_diffrn_measurement_method '\w and \f scans'
_diffrn_radiation_type MoK\a
_diffrn_radiation_wavelength 0.71073
_diffrn_reflns_av_R_equivalents 0.2361
_diffrn_reflns_av_unetI/netI 0.0971
_diffrn_reflns_Laue_measured_fraction_full 0.998
_diffrn_reflns_Laue_measured_fraction_max 0.998
_diffrn_reflns_limit_h_max 9
_diffrn_reflns_limit_h_min -9
_diffrn_reflns_limit_k_max 13
_diffrn_reflns_limit_k_min -13
_diffrn_reflns_limit_l_max 26
_diffrn_reflns_limit_l_min -26
_diffrn_reflns_number 43507
_diffrn_reflns_point_group_measured_fraction_full 0.998
_diffrn_reflns_point_group_measured_fraction_max 0.998
_diffrn_reflns_theta_full 25.027
_diffrn_reflns_theta_max 25.027
_diffrn_reflns_theta_min 2.604
_diffrn_source 'microfocus I\mS'
_exptl_absorpt_coefficient_mu 0.183
_exptl_absorpt_correction_T_max 0.7460
_exptl_absorpt_correction_T_min 0.6445
_exptl_absorpt_correction_type multi-scan
_exptl_absorpt_process_details 'SADABS (Sheldrick, 2015)'
_exptl_crystal_colour red
_exptl_crystal_density_diffrn 1.315
_exptl_crystal_description block
_exptl_crystal_F_000 798
_exptl_crystal_size_max 0.319
_exptl_crystal_size_mid 0.222
_exptl_crystal_size_min 0.086
_refine_diff_density_max 0.482
_refine_diff_density_min -0.592
_refine_diff_density_rms 0.071
_refine_ls_extinction_method none
_refine_ls_goodness_of_fit_ref 1.113
_refine_ls_hydrogen_treatment constr
_refine_ls_matrix_type full
_refine_ls_number_parameters 540
_refine_ls_number_reflns 6708
_refine_ls_number_restraints 49
_refine_ls_restrained_S_all 1.110
_refine_ls_R_factor_all 0.0785
_refine_ls_R_factor_gt 0.0632
_refine_ls_shift/su_max 0.000
_refine_ls_shift/su_mean 0.000
_refine_ls_structure_factor_coef Fsqd
_refine_ls_weighting_details 'w=1/[\s^2^(Fo^2^)+2.2505P] where P=(Fo^2^+2Fc^2^)/3'
_refine_ls_weighting_scheme calc
_refine_ls_wR_factor_gt 0.1567
_refine_ls_wR_factor_ref 0.1678
_reflns_Friedel_coverage 0.000
_reflns_number_gt 5535
_reflns_number_total 6708
_reflns_threshold_expression 'I > 2\s(I)'
_cod_data_source_file jo9b03504_si_004.cif
_cod_data_source_block mo_CHEM0048_b0ma
_cod_original_cell_volume 1899.8(11)
_cod_database_code 4038321
_shelx_shelxl_version_number 2014/7
_shelx_space_group_comment
;
The symmetry employed for this shelxl refinement is uniquely defined
by the following loop, which should always be used as a source of
symmetry information in preference to the above space-group names.
They are only intended as comments.
;
_shelx_estimated_absorpt_t_min 0.944
_shelx_estimated_absorpt_t_max 0.984

loop_
_space_group_symop_operation_xyz
'x, y, z'
'-x, -y, -z'

loop_
_atom_site_label
_atom_site_type_symbol
_atom_site_fract_x
_atom_site_fract_y
_atom_site_fract_z
_atom_site_U_iso_or_equiv
_atom_site_adp_type
_atom_site_occupancy
_atom_site_site_symmetry_order
_atom_site_calc_flag
_atom_site_refinement_flags_posn
_atom_site_refinement_flags_adp
_atom_site_refinement_flags_occupancy
_atom_site_disorder_assembly
_atom_site_disorder_group
S1 S 0.08406(9) 0.37420(6) 0.38301(3) 0.0207(2) Uani 1 1 d . . . . .
S2 S 0.05080(9) 0.14107(6) 0.51177(3) 0.0217(2) Uani 1 1 d . . . . .
N1 N 0.3236(3) 0.6081(2) 0.51273(11) 0.0195(5) Uani 1 1 d . . . . .
N2 N 0.4298(3) 0.7287(2) 0.56859(11) 0.0202(5) Uani 1 1 d . . . . .
N3 N 0.4072(3) 0.5391(2) 0.67218(11) 0.0212(5) Uani 1 1 d . . . . .
N4 N 0.3059(3) 0.4152(2) 0.61628(11) 0.0205(5) Uani 1 1 d . . . . .
N5 N 0.604(4) 0.9945(12) 0.6887(6) 0.0250(11) Uani 0.62(3) 1 d . . P A 1
C32 C 0.582(2) 0.8104(9) 0.7921(5) 0.018(4) Uani 0.62(3) 1 d D . P A 1
H32 H 0.6140 0.8887 0.7950 0.022 Uiso 0.62(3) 1 calc R U P A 1
C32B C 0.599(9) 0.995(2) 0.6927(12) 0.0250(11) Uani 0.38(3) 1 d D . P A 2
H32B H 0.6130 1.0118 0.7319 0.030 Uiso 0.38(3) 1 calc R U P A 2
N5B N 0.571(3) 0.8078(19) 0.7947(9) 0.042(8) Uani 0.38(3) 1 d . . P A 2
C1 C 0.3295(4) 1.0282(3) 0.08152(15) 0.0347(8) Uani 1 1 d . . . . .
H1A H 0.3411 1.0437 0.0365 0.052 Uiso 1 1 calc R U . . .
H1B H 0.4384 1.0368 0.0944 0.052 Uiso 1 1 calc R U . . .
H1C H 0.2402 1.0881 0.0984 0.052 Uiso 1 1 calc R U . . .
C2 C 0.2815(4) 0.8986(3) 0.10505(14) 0.0308(7) Uani 1 1 d . . . . .
H2A H 0.1722 0.8906 0.0913 0.037 Uiso 1 1 calc R U . . .
H2B H 0.3702 0.8391 0.0865 0.037 Uiso 1 1 calc R U . . .
C3 C 0.2625(4) 0.8645(3) 0.17431(14) 0.0260(7) Uani 1 1 d . . . . .
H3A H 0.3741 0.8669 0.1878 0.031 Uiso 1 1 calc R U . . .
H3B H 0.1798 0.9274 0.1929 0.031 Uiso 1 1 calc R U . . .
C4 C 0.2031(4) 0.7385(3) 0.19831(14) 0.0263(7) Uani 1 1 d . . . . .
H4A H 0.2779 0.6769 0.1760 0.032 Uiso 1 1 calc R U . . .
H4B H 0.0856 0.7393 0.1891 0.032 Uiso 1 1 calc R U . . .
C5 C 0.2033(4) 0.6978(3) 0.26702(14) 0.0252(7) Uani 1 1 d . . . . .
H5A H 0.1419 0.7645 0.2893 0.030 Uiso 1 1 calc R U . . .
H5B H 0.3228 0.6847 0.2757 0.030 Uiso 1 1 calc R U . . .
C6 C 0.1192(4) 0.5795(3) 0.29094(13) 0.0243(6) Uani 1 1 d . . . . .
H6A H -0.0047 0.5974 0.2886 0.029 Uiso 1 1 calc R U . . .
H6B H 0.1666 0.5181 0.2635 0.029 Uiso 1 1 calc R U . . .
C7 C 0.1420(3) 0.5231(3) 0.35543(13) 0.0202(6) Uani 1 1 d . . . . .
C8 C 0.2051(3) 0.5685(3) 0.39919(13) 0.0202(6) Uani 1 1 d . . . . .
H8 H 0.2443 0.6479 0.3927 0.024 Uiso 1 1 calc R U . . .
C9 C 0.2062(3) 0.4846(3) 0.45579(13) 0.0202(6) Uani 1 1 d . . . . .
C10 C 0.1430(3) 0.3751(3) 0.45382(13) 0.0197(6) Uani 1 1 d . . . . .
C11 C 0.1325(3) 0.2799(2) 0.50526(13) 0.0197(6) Uani 1 1 d . . . . .
C12 C 0.1896(3) 0.2916(3) 0.55923(13) 0.0210(6) Uani 1 1 d . . . . .
C13 C 0.1668(3) 0.1853(3) 0.60529(14) 0.0217(6) Uani 1 1 d . . . . .
H13 H 0.1982 0.1780 0.6451 0.026 Uiso 1 1 calc R U . . .
C14 C 0.0960(3) 0.0958(3) 0.58669(13) 0.0209(6) Uani 1 1 d . . . . .
C15 C 0.0619(4) -0.0309(3) 0.61923(14) 0.0229(6) Uani 1 1 d . . . . .
H15A H 0.1423 -0.0924 0.5987 0.027 Uiso 1 1 calc R U . . .
H15B H -0.0553 -0.0446 0.6149 0.027 Uiso 1 1 calc R U . . .
C16 C 0.0790(4) -0.0540(3) 0.68718(14) 0.0243(7) Uani 1 1 d . . . . .
H16A H -0.0025 0.0060 0.7084 0.029 Uiso 1 1 calc R U . . .
H16B H 0.1960 -0.0408 0.6921 0.029 Uiso 1 1 calc R U . . .
C17 C 0.0439(4) -0.1846(3) 0.71685(14) 0.0248(7) Uani 1 1 d . . . . .
H17A H -0.0734 -0.1967 0.7116 0.030 Uiso 1 1 calc R U . . .
H17B H 0.1242 -0.2438 0.6947 0.030 Uiso 1 1 calc R U . . .
C18 C 0.0603(4) -0.2153(3) 0.78450(14) 0.0279(7) Uani 1 1 d . . . . .
H18A H -0.0221 -0.1579 0.8070 0.034 Uiso 1 1 calc R U . . .
H18B H 0.1767 -0.2020 0.7900 0.034 Uiso 1 1 calc R U . . .
C19 C 0.0281(4) -0.3472(3) 0.81233(16) 0.0326(8) Uani 1 1 d . . . . .
H19A H -0.0859 -0.3620 0.8049 0.039 Uiso 1 1 calc R U . . .
H19B H 0.1145 -0.4048 0.7914 0.039 Uiso 1 1 calc R U . . .
C20 C 0.0355(5) -0.3749(3) 0.88048(17) 0.0454(9) Uani 1 1 d . . . . .
H20A H 0.1518 -0.3695 0.8879 0.068 Uiso 1 1 calc R U . . .
H20B H 0.0040 -0.4584 0.8966 0.068 Uiso 1 1 calc R U . . .
H20C H -0.0444 -0.3148 0.9013 0.068 Uiso 1 1 calc R U . . .
C21 C 0.2643(3) 0.5026(2) 0.51110(13) 0.0187(6) Uani 1 1 d . . . . .
C22 C 0.2557(3) 0.4035(3) 0.56392(13) 0.0204(6) Uani 1 1 d . . . . .
C23 C 0.3725(3) 0.6200(3) 0.56631(13) 0.0189(6) Uani 1 1 d . . . . .
C24 C 0.3630(3) 0.5239(2) 0.61806(13) 0.0194(6) Uani 1 1 d . . . . .
C25 C 0.4746(3) 0.7418(3) 0.62156(13) 0.0192(6) Uani 1 1 d . . . . .
C26 C 0.5318(3) 0.8591(3) 0.62659(13) 0.0199(6) Uani 1 1 d . . . . .
C27 C 0.5514(3) 0.9521(3) 0.57588(14) 0.0233(6) Uani 1 1 d . . . . .
H27 H 0.5357 0.9371 0.5367 0.028 Uiso 1 1 calc R U . . .
C28 C 0.5935(4) 1.0656(3) 0.58218(14) 0.0249(7) Uani 1 1 d D . . . .
H28 H 0.6066 1.1297 0.5479 0.030 Uiso 1 1 calc R U . . .
C29 C 0.6161(4) 1.0833(3) 0.64022(14) 0.0276(7) Uani 1 1 d D . . . .
H29 H 0.6411 1.1621 0.6455 0.033 Uiso 1 1 calc R U . A 1
C30 C 0.5614(3) 0.8818(3) 0.68359(14) 0.0225(6) Uani 1 1 d D . . . .
C31 C 0.5477(3) 0.7849(3) 0.73725(13) 0.0220(6) Uani 1 1 d D . . . .
C33 C 0.5670(4) 0.7184(3) 0.84276(15) 0.0281(7) Uani 1 1 d D . . . .
H33 H 0.5840 0.7360 0.8814 0.034 Uiso 1 1 calc R U . A 1
C34 C 0.5283(4) 0.6014(3) 0.83932(15) 0.0288(7) Uani 1 1 d . . . . .
H34 H 0.5233 0.5393 0.8747 0.035 Uiso 1 1 calc R U . . .
C35 C 0.4972(4) 0.5762(3) 0.78428(14) 0.0261(7) Uani 1 1 d . . . . .
H35 H 0.4709 0.4963 0.7815 0.031 Uiso 1 1 calc R U . . .
C36 C 0.5043(3) 0.6686(3) 0.73209(13) 0.0213(6) Uani 1 1 d . . . . .
C37 C 0.4624(3) 0.6458(2) 0.67390(13) 0.0192(6) Uani 1 1 d . . . . .
C38 C 0.1803(5) -0.0426(4) 0.9232(2) 0.0569(11) Uani 1 1 d D . . . .
H38A H 0.2684 -0.1094 0.9129 0.085 Uiso 1 1 calc R U . . .
H38B H 0.0679 -0.0647 0.9196 0.085 Uiso 1 1 calc R U . . .
H38C H 0.1816 -0.0299 0.9655 0.085 Uiso 1 1 calc R U . . .
C39 C 0.2157(4) 0.0749(3) 0.87965(17) 0.0364(8) Uani 1 1 d D . . . .
C40 C 0.2528(4) 0.0744(3) 0.81740(17) 0.0389(9) Uani 1 1 d D . . . .
H40 H 0.2573 -0.0011 0.8021 0.047 Uiso 1 1 calc R U . . .
C41 C 0.2835(4) 0.1805(3) 0.77669(17) 0.0397(8) Uani 1 1 d D . . . .
H41 H 0.3091 0.1775 0.7338 0.048 Uiso 1 1 calc R U . . .
C42 C 0.2774(4) 0.2907(3) 0.79760(18) 0.0409(9) Uani 1 1 d D . . . .
H42 H 0.2967 0.3643 0.7695 0.049 Uiso 1 1 calc R U . . .
C43 C 0.2429(5) 0.2932(3) 0.86008(18) 0.0438(9) Uani 1 1 d D . . . .
H43 H 0.2401 0.3688 0.8751 0.053 Uiso 1 1 calc R U . . .
C44 C 0.2124(4) 0.1866(3) 0.90076(17) 0.0412(9) Uani 1 1 d D . . . .
H44 H 0.1888 0.1894 0.9437 0.049 Uiso 1 1 calc R U . . .
C45 C 0.1874(9) 0.6443(6) 1.0237(3) 0.0414(17) Uani 0.5 1 d D . P B -1
H45A H 0.0986 0.6228 1.0031 0.062 Uiso 0.5 1 calc R U P B -1
H45B H 0.2087 0.7304 1.0084 0.062 Uiso 0.5 1 calc R U P B -1
H45C H 0.1494 0.6342 1.0681 0.062 Uiso 0.5 1 calc R U P B -1
C46 C 0.3501(16) 0.5604(13) 1.0104(11) 0.030(3) Uani 0.5 1 d D U P B -1
C47 C 0.5086(18) 0.5994(12) 1.0094(10) 0.038(3) Uani 0.5 1 d D U P B -1
H47 H 0.5160 0.6813 1.0156 0.046 Uiso 0.5 1 calc R U P B -1
C48 C 0.656(2) 0.5204(14) 0.9994(11) 0.043(4) Uani 0.5 1 d D U P B -1
H48 H 0.7638 0.5488 0.9985 0.052 Uiso 0.5 1 calc R U P B -1
C49 C 0.649(2) 0.4001(15) 0.9906(13) 0.053(5) Uani 0.5 1 d D . P B -1
H49 H 0.7504 0.3456 0.9840 0.064 Uiso 0.5 1 calc R U P B -1
C50 C 0.491(2) 0.3617(12) 0.9918(11) 0.044(4) Uani 0.5 1 d D U P B -1
H50 H 0.4841 0.2794 0.9860 0.053 Uiso 0.5 1 calc R U P B -1
C51 C 0.344(2) 0.4390(12) 1.0009(10) 0.031(3) Uani 0.5 1 d D . P B -1
H51 H 0.2372 0.4104 1.0008 0.037 Uiso 0.5 1 calc R U P B -1

loop_
_atom_site_aniso_label
_atom_site_aniso_U_11
_atom_site_aniso_U_22
_atom_site_aniso_U_33
_atom_site_aniso_U_23
_atom_site_aniso_U_13
_atom_site_aniso_U_12
S1 0.0197(4) 0.0226(4) 0.0237(4) -0.0126(3) -0.0068(3) -0.0006(3)
S2 0.0236(4) 0.0201(4) 0.0253(4) -0.0110(3) -0.0067(3) -0.0026(3)
N1 0.0135(12) 0.0219(12) 0.0258(13) -0.0117(10) -0.0054(10) 0.0016(9)
N2 0.0166(12) 0.0209(12) 0.0257(13) -0.0116(10) -0.0061(10) 0.0026(9)
N3 0.0161(12) 0.0243(13) 0.0257(14) -0.0106(10) -0.0074(10) 0.0026(10)
N4 0.0172(12) 0.0194(12) 0.0273(14) -0.0119(10) -0.0050(10) 0.0024(9)
N5 0.025(2) 0.0282(15) 0.026(2) -0.0139(15) -0.005(3) -0.0039(13)
C32 0.021(6) 0.011(5) 0.024(8) -0.013(5) -0.005(5) 0.006(4)
C32B 0.025(2) 0.0282(15) 0.026(2) -0.0139(15) -0.005(3) -0.0039(13)
N5B 0.033(11) 0.072(13) 0.029(14) -0.008(10) -0.009(9) -0.023(9)
C1 0.040(2) 0.0372(19) 0.0294(18) -0.0076(14) -0.0080(15) -0.0053(15)
C2 0.0332(18) 0.0325(17) 0.0289(18) -0.0098(14) -0.0075(14) -0.0007(14)
C3 0.0267(16) 0.0268(16) 0.0285(17) -0.0135(13) -0.0099(13) 0.0020(13)
C4 0.0264(16) 0.0285(16) 0.0274(17) -0.0100(13) -0.0101(13) 0.0002(13)
C5 0.0261(16) 0.0255(16) 0.0285(17) -0.0123(13) -0.0107(13) 0.0005(12)
C6 0.0242(15) 0.0282(16) 0.0245(16) -0.0100(13) -0.0093(12) -0.0018(12)
C7 0.0163(14) 0.0203(14) 0.0253(16) -0.0099(12) -0.0020(12) 0.0002(11)
C8 0.0156(14) 0.0223(14) 0.0248(16) -0.0099(12) -0.0047(11) 0.0008(11)
C9 0.0132(13) 0.0253(15) 0.0239(16) -0.0110(12) -0.0033(11) 0.0014(11)
C10 0.0149(14) 0.0246(15) 0.0222(15) -0.0123(12) -0.0041(11) 0.0022(11)
C11 0.0184(14) 0.0205(15) 0.0229(15) -0.0121(12) -0.0029(11) -0.0002(11)
C12 0.0154(14) 0.0235(15) 0.0254(16) -0.0130(12) -0.0022(12) 0.0048(11)
C13 0.0194(14) 0.0209(15) 0.0281(16) -0.0124(12) -0.0086(12) 0.0033(11)
C14 0.0184(14) 0.0225(15) 0.0229(16) -0.0109(12) -0.0033(12) 0.0042(11)
C15 0.0225(15) 0.0210(15) 0.0291(17) -0.0132(12) -0.0090(12) 0.0019(12)
C16 0.0219(15) 0.0227(15) 0.0304(17) -0.0107(13) -0.0058(13) 0.0010(12)
C17 0.0222(15) 0.0241(15) 0.0319(17) -0.0124(13) -0.0086(13) 0.0002(12)
C18 0.0278(16) 0.0240(16) 0.0331(18) -0.0102(13) -0.0043(13) 0.0013(13)
C19 0.0280(17) 0.0233(16) 0.046(2) -0.0065(14) -0.0047(15) 0.0001(13)
C20 0.047(2) 0.036(2) 0.046(2) 0.0013(17) -0.0014(18) 0.0037(16)
C21 0.0140(13) 0.0199(14) 0.0245(15) -0.0131(12) -0.0039(11) 0.0037(11)
C22 0.0130(13) 0.0252(15) 0.0255(16) -0.0141(12) -0.0034(11) 0.0031(11)
C23 0.0117(13) 0.0215(14) 0.0255(16) -0.0121(12) -0.0033(11) 0.0029(11)
C24 0.0129(13) 0.0197(14) 0.0274(16) -0.0111(12) -0.0037(11) 0.0027(11)
C25 0.0125(13) 0.0224(15) 0.0246(16) -0.0124(12) -0.0034(11) 0.0037(11)
C26 0.0133(13) 0.0202(14) 0.0283(16) -0.0125(12) -0.0041(11) 0.0030(11)
C27 0.0196(15) 0.0265(16) 0.0265(16) -0.0082(13) -0.0080(12) -0.0007(12)
C28 0.0230(15) 0.0231(15) 0.0306(17) -0.0092(13) -0.0066(13) 0.0003(12)
C29 0.0290(17) 0.0240(16) 0.0335(18) -0.0103(14) -0.0064(14) -0.0057(13)
C30 0.0162(14) 0.0254(15) 0.0293(17) -0.0143(13) -0.0041(12) -0.0001(12)
C31 0.0140(14) 0.0293(16) 0.0259(16) -0.0150(13) -0.0038(12) 0.0016(12)
C33 0.0300(17) 0.0355(18) 0.0228(17) -0.0100(14) -0.0087(13) -0.0043(14)
C34 0.0277(17) 0.0331(17) 0.0286(17) -0.0085(14) -0.0085(13) -0.0035(13)
C35 0.0241(16) 0.0285(16) 0.0295(17) -0.0121(13) -0.0089(13) -0.0006(12)
C36 0.0153(14) 0.0258(15) 0.0252(16) -0.0108(12) -0.0039(12) 0.0000(11)
C37 0.0122(13) 0.0211(14) 0.0259(16) -0.0101(12) -0.0044(11) 0.0024(11)
C38 0.051(2) 0.046(2) 0.074(3) 0.003(2) -0.019(2) -0.0089(19)
C39 0.0310(18) 0.0320(18) 0.049(2) -0.0072(16) -0.0168(16) 0.0005(14)
C40 0.039(2) 0.0333(19) 0.053(2) -0.0189(17) -0.0211(17) 0.0023(15)
C41 0.037(2) 0.048(2) 0.039(2) -0.0132(17) -0.0149(16) -0.0023(16)
C42 0.037(2) 0.038(2) 0.051(2) -0.0019(17) -0.0225(17) -0.0043(15)
C43 0.050(2) 0.0297(19) 0.061(3) -0.0183(18) -0.0234(19) -0.0006(16)
C44 0.041(2) 0.050(2) 0.038(2) -0.0195(17) -0.0128(16) 0.0024(17)
C45 0.049(5) 0.036(4) 0.041(4) -0.012(3) -0.011(3) 0.001(3)
C46 0.033(5) 0.030(7) 0.025(5) -0.008(6) -0.004(3) 0.004(4)
C47 0.050(6) 0.045(7) 0.024(5) -0.008(6) -0.009(4) -0.013(5)
C48 0.039(5) 0.057(10) 0.035(6) -0.009(8) -0.005(4) -0.009(6)
C49 0.074(10) 0.050(10) 0.034(6) -0.009(9) -0.016(5) 0.012(7)
C50 0.060(6) 0.038(6) 0.032(5) -0.007(6) -0.001(4) -0.003(5)
C51 0.042(6) 0.031(7) 0.021(5) -0.012(6) -0.001(4) -0.004(5)

loop_
_atom_type_symbol
_atom_type_description
_atom_type_scat_dispersion_real
_atom_type_scat_dispersion_imag
_atom_type_scat_source
C C 0.0033 0.0016 'International Tables Vol C Tables 4.2.6.8 and 6.1.1.4'
H H 0.0000 0.0000 'International Tables Vol C Tables 4.2.6.8 and 6.1.1.4'
N N 0.0061 0.0033 'International Tables Vol C Tables 4.2.6.8 and 6.1.1.4'
S S 0.1246 0.1234 'International Tables Vol C Tables 4.2.6.8 and 6.1.1.4'

loop_
_geom_angle_atom_site_label_1
_geom_angle_atom_site_label_2
_geom_angle_atom_site_label_3
_geom_angle
_geom_angle_site_symmetry_1
_geom_angle_site_symmetry_3
_geom_angle_publ_flag
C10 S1 C7 92.05(13) . . ?
C11 S2 C14 92.15(14) . . ?
C21 N1 C23 116.3(2) . . ?
C25 N2 C23 116.7(2) . . ?
C37 N3 C24 116.7(2) . . ?
C22 N4 C24 116.3(2) . . ?
C29 N5 C30 120.4(10) . . ?
C31 C32 C33 117.7(9) . . ?
C31 C32 H32 121.1 . . ?
C33 C32 H32 121.1 . . ?
C29 C32B C30 114.9(17) . . ?
C29 C32B H32B 122.6 . . ?
C30 C32B H32B 122.6 . . ?
C33 N5B C31 120.7(15) . . ?
C2 C1 H1A 109.5 . . ?
C2 C1 H1B 109.5 . . ?
H1A C1 H1B 109.5 . . ?
C2 C1 H1C 109.5 . . ?
H1A C1 H1C 109.5 . . ?
H1B C1 H1C 109.5 . . ?
C3 C2 C1 113.8(3) . . ?
C3 C2 H2A 108.8 . . ?
C1 C2 H2A 108.8 . . ?
C3 C2 H2B 108.8 . . ?
C1 C2 H2B 108.8 . . ?
H2A C2 H2B 107.7 . . ?
C4 C3 C2 114.0(2) . . ?
C4 C3 H3A 108.8 . . ?
C2 C3 H3A 108.8 . . ?
C4 C3 H3B 108.8 . . ?
C2 C3 H3B 108.8 . . ?
H3A C3 H3B 107.6 . . ?
C3 C4 C5 114.1(2) . . ?
C3 C4 H4A 108.7 . . ?
C5 C4 H4A 108.7 . . ?
C3 C4 H4B 108.7 . . ?
C5 C4 H4B 108.7 . . ?
H4A C4 H4B 107.6 . . ?
C4 C5 C6 112.4(2) . . ?
C4 C5 H5A 109.1 . . ?
C6 C5 H5A 109.1 . . ?
C4 C5 H5B 109.1 . . ?
C6 C5 H5B 109.1 . . ?
H5A C5 H5B 107.9 . . ?
C7 C6 C5 114.8(2) . . ?
C7 C6 H6A 108.6 . . ?
C5 C6 H6A 108.6 . . ?
C7 C6 H6B 108.6 . . ?
C5 C6 H6B 108.6 . . ?
H6A C6 H6B 107.6 . . ?
C8 C7 C6 130.5(3) . . ?
C8 C7 S1 110.9(2) . . ?
C6 C7 S1 118.6(2) . . ?
C7 C8 C9 113.2(3) . . ?
C7 C8 H8 123.4 . . ?
C9 C8 H8 123.4 . . ?
C10 C9 C8 112.5(2) . . ?
C10 C9 C21 119.7(3) . . ?
C8 C9 C21 127.8(3) . . ?
C9 C10 C11 121.4(3) . . ?
C9 C10 S1 111.3(2) . . ?
C11 C10 S1 127.3(2) . . ?
C12 C11 C10 121.2(3) . . ?
C12 C11 S2 111.2(2) . . ?
C10 C11 S2 127.6(2) . . ?
C11 C12 C13 112.1(2) . . ?
C11 C12 C22 119.7(3) . . ?
C13 C12 C22 128.2(3) . . ?
C14 C13 C12 113.6(3) . . ?
C14 C13 H13 123.2 . . ?
C12 C13 H13 123.2 . . ?
C13 C14 C15 130.0(3) . . ?
C13 C14 S2 111.0(2) . . ?
C15 C14 S2 119.0(2) . . ?
C14 C15 C16 114.7(2) . . ?
C14 C15 H15A 108.6 . . ?
C16 C15 H15A 108.6 . . ?
C14 C15 H15B 108.6 . . ?
C16 C15 H15B 108.6 . . ?
H15A C15 H15B 107.6 . . ?
C15 C16 C17 111.6(2) . . ?
C15 C16 H16A 109.3 . . ?
C17 C16 H16A 109.3 . . ?
C15 C16 H16B 109.3 . . ?
C17 C16 H16B 109.3 . . ?
H16A C16 H16B 108.0 . . ?
C18 C17 C16 114.8(2) . . ?
C18 C17 H17A 108.6 . . ?
C16 C17 H17A 108.6 . . ?
C18 C17 H17B 108.6 . . ?
C16 C17 H17B 108.6 . . ?
H17A C17 H17B 107.6 . . ?
C17 C18 C19 113.4(3) . . ?
C17 C18 H18A 108.9 . . ?
C19 C18 H18A 108.9 . . ?
C17 C18 H18B 108.9 . . ?
C19 C18 H18B 108.9 . . ?
H18A C18 H18B 107.7 . . ?
C20 C19 C18 113.0(3) . . ?
C20 C19 H19A 109.0 . . ?
C18 C19 H19A 109.0 . . ?
C20 C19 H19B 109.0 . . ?
C18 C19 H19B 109.0 . . ?
H19A C19 H19B 107.8 . . ?
C19 C20 H20A 109.5 . . ?
C19 C20 H20B 109.5 . . ?
H20A C20 H20B 109.5 . . ?
C19 C20 H20C 109.5 . . ?
H20A C20 H20C 109.5 . . ?
H20B C20 H20C 109.5 . . ?
N1 C21 C9 119.3(3) . . ?
N1 C21 C22 121.9(3) . . ?
C9 C21 C22 118.8(2) . . ?
N4 C22 C12 119.3(3) . . ?
N4 C22 C21 121.5(3) . . ?
C12 C22 C21 119.1(2) . . ?
N1 C23 N2 116.5(3) . . ?
N1 C23 C24 121.9(2) . . ?
N2 C23 C24 121.5(3) . . ?
N4 C24 N3 116.8(3) . . ?
N4 C24 C23 122.0(3) . . ?
N3 C24 C23 121.2(2) . . ?
N2 C25 C37 121.7(3) . . ?
N2 C25 C26 118.4(3) . . ?
C37 C25 C26 119.8(2) . . ?
C27 C26 C30 118.8(3) . . ?
C27 C26 C25 121.1(3) . . ?
C30 C26 C25 120.1(3) . . ?
C28 C27 C26 120.5(3) . . ?
C28 C27 H27 119.8 . . ?
C26 C27 H27 119.8 . . ?
C27 C28 C29 117.8(3) . . ?
C27 C28 H28 121.1 . . ?
C29 C28 H28 121.1 . . ?
N5 C29 C28 122.7(6) . . ?
C32B C29 C28 125.0(9) . . ?
N5 C29 H29 118.7 . . ?
C28 C29 H29 118.7 . . ?
N5 C30 C26 119.8(6) . . ?
C32B C30 C26 122.9(10) . . ?
N5 C30 C31 120.0(6) . . ?
C32B C30 C31 116.9(9) . . ?
C26 C30 C31 120.2(3) . . ?
C32 C31 C36 121.6(5) . . ?
N5B C31 C36 119.1(9) . . ?
C32 C31 C30 118.2(5) . . ?
N5B C31 C30 120.7(9) . . ?
C36 C31 C30 120.2(3) . . ?
N5B C33 C34 121.8(9) . . ?
C32 C33 C34 122.5(5) . . ?
C32 C33 H33 118.8 . . ?
C34 C33 H33 118.8 . . ?
C35 C34 C33 119.3(3) . . ?
C35 C34 H34 120.3 . . ?
C33 C34 H34 120.3 . . ?
C34 C35 C36 120.2(3) . . ?
C34 C35 H35 119.9 . . ?
C36 C35 H35 119.9 . . ?
C31 C36 C35 118.6(3) . . ?
C31 C36 C37 120.3(3) . . ?
C35 C36 C37 121.0(3) . . ?
N3 C37 C25 122.2(3) . . ?
N3 C37 C36 118.7(3) . . ?
C25 C37 C36 119.1(2) . . ?
C39 C38 H38A 109.5 . . ?
C39 C38 H38B 109.5 . . ?
H38A C38 H38B 109.5 . . ?
C39 C38 H38C 109.5 . . ?
H38A C38 H38C 109.5 . . ?
H38B C38 H38C 109.5 . . ?
C40 C39 C44 117.9(3) . . ?
C40 C39 C38 120.4(3) . . ?
C44 C39 C38 121.7(4) . . ?
C39 C40 C41 121.5(3) . . ?
C39 C40 H40 119.2 . . ?
C41 C40 H40 119.2 . . ?
C42 C41 C40 120.4(3) . . ?
C42 C41 H41 119.8 . . ?
C40 C41 H41 119.8 . . ?
C41 C42 C43 119.1(3) . . ?
C41 C42 H42 120.4 . . ?
C43 C42 H42 120.4 . . ?
C44 C43 C42 120.3(3) . . ?
C44 C43 H43 119.8 . . ?
C42 C43 H43 119.8 . . ?
C43 C44 C39 120.7(3) . . ?
C43 C44 H44 119.6 . . ?
C39 C44 H44 119.6 . . ?
C46 C45 H45A 109.5 . . ?
C46 C45 H45B 109.5 . . ?
H45A C45 H45B 109.5 . . ?
C46 C45 H45C 109.5 . . ?
H45A C45 H45C 109.5 . . ?
H45B C45 H45C 109.5 . . ?
C47 C46 C51 118.1(11) . . ?
C47 C46 C45 121.1(12) . . ?
C51 C46 C45 120.7(10) . . ?
C48 C47 C46 120.6(12) . . ?
C48 C47 H47 119.7 . . ?
C46 C47 H47 119.7 . . ?
C47 C48 C49 120.9(13) . . ?
C47 C48 H48 119.6 . . ?
C49 C48 H48 119.6 . . ?
C50 C49 C48 118.3(14) . . ?
C50 C49 H49 120.8 . . ?
C48 C49 H49 120.8 . . ?
C51 C50 C49 121.5(13) . . ?
C51 C50 H50 119.3 . . ?
C49 C50 H50 119.3 . . ?
C50 C51 C46 120.6(12) . . ?
C50 C51 H51 119.7 . . ?
C46 C51 H51 119.7 . . ?

loop_
_geom_bond_atom_site_label_1
_geom_bond_atom_site_label_2
_geom_bond_distance
_geom_bond_site_symmetry_2
_geom_bond_publ_flag
S1 C10 1.723(3) . ?
S1 C7 1.748(3) . ?
S2 C11 1.720(3) . ?
S2 C14 1.742(3) . ?
N1 C21 1.323(4) . ?
N1 C23 1.350(4) . ?
N2 C25 1.326(4) . ?
N2 C23 1.353(4) . ?
N3 C37 1.322(4) . ?
N3 C24 1.356(4) . ?
N4 C22 1.329(4) . ?
N4 C24 1.350(4) . ?
N5 C29 1.327(11) . ?
N5 C30 1.364(10) . ?
C32 C31 1.380(11) . ?
C32 C33 1.382(11) . ?
C32 H32 0.9500 . ?
C32B C29 1.384(17) . ?
C32B C30 1.387(17) . ?
C32B H32B 0.9500 . ?
N5B C33 1.32(2) . ?
N5B C31 1.397(19) . ?
C1 C2 1.514(5) . ?
C1 H1A 0.9800 . ?
C1 H1B 0.9800 . ?
C1 H1C 0.9800 . ?
C2 C3 1.513(4) . ?
C2 H2A 0.9900 . ?
C2 H2B 0.9900 . ?
C3 C4 1.510(4) . ?
C3 H3A 0.9900 . ?
C3 H3B 0.9900 . ?
C4 C5 1.521(4) . ?
C4 H4A 0.9900 . ?
C4 H4B 0.9900 . ?
C5 C6 1.523(4) . ?
C5 H5A 0.9900 . ?
C5 H5B 0.9900 . ?
C6 C7 1.495(4) . ?
C6 H6A 0.9900 . ?
C6 H6B 0.9900 . ?
C7 C8 1.363(4) . ?
C8 C9 1.431(4) . ?
C8 H8 0.9500 . ?
C9 C10 1.381(4) . ?
C9 C21 1.442(4) . ?
C10 C11 1.414(4) . ?
C11 C12 1.388(4) . ?
C12 C13 1.429(4) . ?
C12 C22 1.433(4) . ?
C13 C14 1.356(4) . ?
C13 H13 0.9500 . ?
C14 C15 1.497(4) . ?
C15 C16 1.519(4) . ?
C15 H15A 0.9900 . ?
C15 H15B 0.9900 . ?
C16 C17 1.521(4) . ?
C16 H16A 0.9900 . ?
C16 H16B 0.9900 . ?
C17 C18 1.512(4) . ?
C17 H17A 0.9900 . ?
C17 H17B 0.9900 . ?
C18 C19 1.518(4) . ?
C18 H18A 0.9900 . ?
C18 H18B 0.9900 . ?
C19 C20 1.508(5) . ?
C19 H19A 0.9900 . ?
C19 H19B 0.9900 . ?
C20 H20A 0.9800 . ?
C20 H20B 0.9800 . ?
C20 H20C 0.9800 . ?
C21 C22 1.462(4) . ?
C23 C24 1.425(4) . ?
C25 C37 1.434(4) . ?
C25 C26 1.459(4) . ?
C26 C27 1.392(4) . ?
C26 C30 1.402(4) . ?
C27 C28 1.377(4) . ?
C27 H27 0.9500 . ?
C28 C29 1.387(4) . ?
C28 H28 0.9500 . ?
C29 H29 0.9500 . ?
C30 C31 1.460(4) . ?
C31 C36 1.404(4) . ?
C33 C34 1.387(4) . ?
C33 H33 0.9500 . ?
C34 C35 1.374(4) . ?
C34 H34 0.9500 . ?
C35 C36 1.407(4) . ?
C35 H35 0.9500 . ?
C36 C37 1.464(4) . ?
C38 C39 1.509(5) . ?
C38 H38A 0.9800 . ?
C38 H38B 0.9800 . ?
C38 H38C 0.9800 . ?
C39 C40 1.373(5) . ?
C39 C44 1.392(5) . ?
C40 C41 1.376(5) . ?
C40 H40 0.9500 . ?
C41 C42 1.371(5) . ?
C41 H41 0.9500 . ?
C42 C43 1.381(5) . ?
C42 H42 0.9500 . ?
C43 C44 1.379(5) . ?
C43 H43 0.9500 . ?
C44 H44 0.9500 . ?
C45 C46 1.510(12) . ?
C45 H45A 0.9800 . ?
C45 H45B 0.9800 . ?
C45 H45C 0.9800 . ?
C46 C47 1.385(14) . ?
C46 C51 1.403(13) . ?
C47 C48 1.379(14) . ?
C47 H47 0.9500 . ?
C48 C49 1.388(14) . ?
C48 H48 0.9500 . ?
C49 C50 1.377(15) . ?
C49 H49 0.9500 . ?
C50 C51 1.362(14) . ?
C50 H50 0.9500 . ?
C51 H51 0.9500 . ?

loop_
_geom_torsion_atom_site_label_1
_geom_torsion_atom_site_label_2
_geom_torsion_atom_site_label_3
_geom_torsion_atom_site_label_4
_geom_torsion
_geom_torsion_site_symmetry_1
_geom_torsion_site_symmetry_2
_geom_torsion_site_symmetry_3
_geom_torsion_site_symmetry_4
_geom_torsion_publ_flag
C1 C2 C3 C4 176.1(3) . . . . ?
C2 C3 C4 C5 173.4(2) . . . . ?
C3 C4 C5 C6 171.9(2) . . . . ?
C4 C5 C6 C7 170.0(2) . . . . ?
C5 C6 C7 C8 10.2(4) . . . . ?
C5 C6 C7 S1 -169.0(2) . . . . ?
C10 S1 C7 C8 0.7(2) . . . . ?
C10 S1 C7 C6 -180.0(2) . . . . ?
C6 C7 C8 C9 -179.8(3) . . . . ?
S1 C7 C8 C9 -0.6(3) . . . . ?
C7 C8 C9 C10 0.1(3) . . . . ?
C7 C8 C9 C21 179.8(3) . . . . ?
C8 C9 C10 C11 -179.7(2) . . . . ?
C21 C9 C10 C11 0.5(4) . . . . ?
C8 C9 C10 S1 0.4(3) . . . . ?
C21 C9 C10 S1 -179.3(2) . . . . ?
C7 S1 C10 C9 -0.6(2) . . . . ?
C7 S1 C10 C11 179.5(3) . . . . ?
C9 C10 C11 C12 -1.7(4) . . . . ?
S1 C10 C11 C12 178.1(2) . . . . ?
C9 C10 C11 S2 177.4(2) . . . . ?
S1 C10 C11 S2 -2.7(4) . . . . ?
C14 S2 C11 C12 -1.0(2) . . . . ?
C14 S2 C11 C10 179.7(3) . . . . ?
C10 C11 C12 C13 179.9(2) . . . . ?
S2 C11 C12 C13 0.6(3) . . . . ?
C10 C11 C12 C22 1.9(4) . . . . ?
S2 C11 C12 C22 -177.4(2) . . . . ?
C11 C12 C13 C14 0.4(3) . . . . ?
C22 C12 C13 C14 178.1(3) . . . . ?
C12 C13 C14 C15 175.7(3) . . . . ?
C12 C13 C14 S2 -1.2(3) . . . . ?
C11 S2 C14 C13 1.3(2) . . . . ?
C11 S2 C14 C15 -176.0(2) . . . . ?
C13 C14 C15 C16 12.5(4) . . . . ?
S2 C14 C15 C16 -170.83(19) . . . . ?
C14 C15 C16 C17 -179.6(2) . . . . ?
C15 C16 C17 C18 179.4(2) . . . . ?
C16 C17 C18 C19 -178.8(2) . . . . ?
C17 C18 C19 C20 -177.0(3) . . . . ?
C23 N1 C21 C9 178.6(2) . . . . ?
C23 N1 C21 C22 -1.3(4) . . . . ?
C10 C9 C21 N1 -179.6(2) . . . . ?
C8 C9 C21 N1 0.7(4) . . . . ?
C10 C9 C21 C22 0.4(4) . . . . ?
C8 C9 C21 C22 -179.3(3) . . . . ?
C24 N4 C22 C12 -178.5(2) . . . . ?
C24 N4 C22 C21 0.8(4) . . . . ?
C11 C12 C22 N4 178.3(2) . . . . ?
C13 C12 C22 N4 0.7(4) . . . . ?
C11 C12 C22 C21 -1.0(4) . . . . ?
C13 C12 C22 C21 -178.6(2) . . . . ?
N1 C21 C22 N4 0.5(4) . . . . ?
C9 C21 C22 N4 -179.4(2) . . . . ?
N1 C21 C22 C12 179.8(2) . . . . ?
C9 C21 C22 C12 -0.1(4) . . . . ?
C21 N1 C23 N2 -178.6(2) . . . . ?
C21 N1 C23 C24 0.8(4) . . . . ?
C25 N2 C23 N1 178.6(2) . . . . ?
C25 N2 C23 C24 -0.7(4) . . . . ?
C22 N4 C24 N3 177.1(2) . . . . ?
C22 N4 C24 C23 -1.3(4) . . . . ?
C37 N3 C24 N4 -179.7(2) . . . . ?
C37 N3 C24 C23 -1.3(4) . . . . ?
N1 C23 C24 N4 0.6(4) . . . . ?
N2 C23 C24 N4 179.9(2) . . . . ?
N1 C23 C24 N3 -177.7(2) . . . . ?
N2 C23 C24 N3 1.6(4) . . . . ?
C23 N2 C25 C37 -0.3(4) . . . . ?
C23 N2 C25 C26 -178.0(2) . . . . ?
N2 C25 C26 C27 -4.8(4) . . . . ?
C37 C25 C26 C27 177.4(2) . . . . ?
N2 C25 C26 C30 172.7(2) . . . . ?
C37 C25 C26 C30 -5.2(4) . . . . ?
C30 C26 C27 C28 -2.2(4) . . . . ?
C25 C26 C27 C28 175.3(2) . . . . ?
C26 C27 C28 C29 0.3(4) . . . . ?
C30 N5 C29 C28 -3(4) . . . . ?
C30 C32B C29 C28 2(6) . . . . ?
C27 C28 C29 N5 2.2(19) . . . . ?
C27 C28 C29 C32B 0(4) . . . . ?
C29 N5 C30 C26 1(3) . . . . ?
C29 N5 C30 C31 -179.7(18) . . . . ?
C29 C32B C30 C26 -4(6) . . . . ?
C29 C32B C30 C31 178(3) . . . . ?
C27 C26 C30 N5 1.7(18) . . . . ?
C25 C26 C30 N5 -175.8(17) . . . . ?
C27 C26 C30 C32B 4(3) . . . . ?
C25 C26 C30 C32B -173(3) . . . . ?
C27 C26 C30 C31 -177.9(2) . . . . ?
C25 C26 C30 C31 4.6(4) . . . . ?
C33 C32 C31 C36 -1.7(14) . . . . ?
C33 C32 C31 C30 179.5(7) . . . . ?
C33 N5B C31 C36 6(3) . . . . ?
C33 N5B C31 C30 -176.6(13) . . . . ?
N5 C30 C31 C32 -1.0(19) . . . . ?
C26 C30 C31 C32 178.6(7) . . . . ?
C32B C30 C31 N5B 1(3) . . . . ?
C26 C30 C31 N5B -177.7(12) . . . . ?
N5 C30 C31 C36 -179.8(17) . . . . ?
C32B C30 C31 C36 178(3) . . . . ?
C26 C30 C31 C36 -0.2(4) . . . . ?
C31 N5B C33 C34 -5(3) . . . . ?
C31 C32 C33 C34 3.3(14) . . . . ?
N5B C33 C34 C35 1.6(14) . . . . ?
C32 C33 C34 C35 -2.4(8) . . . . ?
C33 C34 C35 C36 -0.1(4) . . . . ?
C32 C31 C36 C35 -0.6(8) . . . . ?
N5B C31 C36 C35 -4.3(12) . . . . ?
C30 C31 C36 C35 178.1(2) . . . . ?
C32 C31 C36 C37 177.6(7) . . . . ?
N5B C31 C36 C37 173.9(12) . . . . ?
C30 C31 C36 C37 -3.7(4) . . . . ?
C34 C35 C36 C31 1.6(4) . . . . ?
C34 C35 C36 C37 -176.6(3) . . . . ?
C24 N3 C37 C25 0.3(4) . . . . ?
C24 N3 C37 C36 177.3(2) . . . . ?
N2 C25 C37 N3 0.5(4) . . . . ?
C26 C25 C37 N3 178.3(2) . . . . ?
N2 C25 C37 C36 -176.4(2) . . . . ?
C26 C25 C37 C36 1.3(4) . . . . ?
C31 C36 C37 N3 -174.0(2) . . . . ?
C35 C36 C37 N3 4.2(4) . . . . ?
C31 C36 C37 C25 3.1(4) . . . . ?
C35 C36 C37 C25 -178.8(2) . . . . ?
C44 C39 C40 C41 -0.9(5) . . . . ?
C38 C39 C40 C41 179.2(3) . . . . ?
C39 C40 C41 C42 -0.1(5) . . . . ?
C40 C41 C42 C43 1.1(5) . . . . ?
C41 C42 C43 C44 -1.0(5) . . . . ?
C42 C43 C44 C39 0.0(5) . . . . ?
C40 C39 C44 C43 1.0(5) . . . . ?
C38 C39 C44 C43 -179.1(3) . . . . ?
C51 C46 C47 C48 0(3) . . . . ?
C45 C46 C47 C48 177.7(19) . . . . ?
C46 C47 C48 C49 0(3) . . . . ?
C47 C48 C49 C50 0(4) . . . . ?
C48 C49 C50 C51 0(4) . . . . ?
C49 C50 C51 C46 -1(3) . . . . ?
C47 C46 C51 C50 1(3) . . . . ?
C45 C46 C51 C50 -177.0(18) . . . . ?
